data_2106629
loop_
_publ_author_name
'Basbus, Juan F.'
'Caneiro, Alberto'
'Suescun, Leopoldo'
'Lamas, Diego G.'
'Mogni, Liliana V.'

_publ_section_title
;
 Anomalous X-ray diffraction study of Pr-substituted BaCeO~3{-~\d}
;
_journal_coeditor_code ZB5046
_journal_issue 4
_journal_name_full 'Acta Crystallographica Section B'
_journal_page_first 455
_journal_page_last 462
_journal_paper_doi 10.1107/S2052520615010203
_journal_volume 71
_journal_year 2015
_chemical_formula_sum 'Ba Ce0.8 O3 Pr0.2'
_chemical_formula_weight 325.62
_space_group_IT_number 62
_symmetry_cell_setting orthorhombic
_symmetry_space_group_name_Hall '-P 2ac 2n'
_symmetry_space_group_name_H-M 'P n m a'
_cell_angle_alpha 90.00
_cell_angle_beta 90.00
_cell_angle_gamma 90.00
_cell_formula_units_Z 4
_cell_length_a 6.21025(7)
_cell_length_b 8.76826(9)
_cell_length_c 6.22886(9)
_cell_measurement_temperature 298(1)
_cell_volume 339.181(7)
_diffrn_ambient_temperature 298(1)
_diffrn_radiation_type synchrotron
_diffrn_radiation_wavelength 1.240143
_exptl_absorpt_coefficient_mu 79.9
_exptl_crystal_density_diffrn 6.377
_exptl_crystal_description powder
_pd_block_id x_=_0.2_Model_II_10000_eV
_cod_data_source_file zb5046sup1.cif
_cod_data_source_block x_=_0.2_Model_II_10000_eV
_cod_original_cell_volume 339.181(1)
_cod_database_code 2106629

loop_
_symmetry_equiv_pos_site_id
_symmetry_equiv_pos_as_xyz
1 x,y,z
2 -x+1/2,-y,z+1/2
3 -x,y+1/2,-z
4 x+1/2,-y+1/2,-z+1/2
-1 -x,-y,-z
-2 x+1/2,y,-z+1/2
-3 x,-y+1/2,z
-4 -x+1/2,y+1/2,z+1/2

loop_
_atom_site_aniso_label
_atom_site_aniso_U_11
_atom_site_aniso_U_22
_atom_site_aniso_U_33
_atom_site_aniso_U_23
_atom_site_aniso_U_13
_atom_site_aniso_U_12
Ba 1.11(4) 0.82(1) 0.80(2) 0.0000 0.0000 0.0000
Ce 0.25(3) 0.62(2) 0.42(2) 0.0000 0.0000 0.0000
Pr 0.25(3) 0.62(2) 0.42(2) 0.0000 0.0000 0.0000

loop_
_atom_site_label
_atom_site_type_symbol
_atom_site_fract_x
_atom_site_fract_y
_atom_site_fract_z
_atom_site_U_iso_or_equiv
_atom_site_thermal_displace_type
_atom_site_occupancy
Ba Ba 0.0152(1) 0.25 -0.0045(1) 0.91(1) Uani 1
Ce Ce 0 0 0.5 0.43(1) Uani 0.8
Pr Pr 0 0 0.5 0.43(1) Uani 0.2
O1 O -0.017(1) 0.25 0.428(1) 0.32(3) Uiso 1
O2 O 0.268(1) 0.049(1) 0.725(1) 0.32(3) Uiso 1

loop_
_atom_type_symbol
_atom_type_description
_atom_type_scat_dispersion_real
_atom_type_scat_dispersion_imag
_atom_type_scat_source
Ba Ba -0.07200 5.50000 http://skuld.bmsc.washington.edu/scatter/
Ce Ce -0.35000 6.80000 http://skuld.bmsc.washington.edu/scatter/
Pr Pr -0.50000 7.30000 http://skuld.bmsc.washington.edu/scatter/
